data_4116505
loop_
_publ_author_name
'Andrew F. Kiely'
'Robert C. Haddon'
'Mark S. Meier'
'John P. Selegue'
'Carolyn Pratt Brock'
'Brian O. Patrick'
'Guan-Wu Wang'
'Yongsheng Chen'

_publ_contact_author
;
                                  Prof. Carolyn P. Brock
                                  Department of Chemistry
                                  University of Kentucky
                                  Lexington, KY  40506-0055
                                  USA
;
_publ_contact_author_email cpbrock@ukcc.uky.edu
_publ_contact_author_fax '606 323 1069'
_publ_contact_author_phone '606 257 1959'
_publ_section_title
;
 The First Structurally Characterized Homofullerene (Fulleroid)
;
_journal_name_full 'Journal of the American Chemical Society'
_journal_page_first 7971
_journal_page_last 7972
_journal_paper_doi 10.1021/ja991692y
_journal_volume 121
_journal_year 1999
_chemical_compound_source
;
Synthesized in the laboratory of Mark S. Meier
;
_chemical_formula_moiety '(C71 Cl2), 0.445(C5 H12), 0.055(C7 H8)'
_chemical_formula_sum 'C73.61 H5.78 Cl2'
_chemical_formula_weight 960.86
_chemical_name_systematic
;
7,8-dichloromethanohomo70-fullerene
;
_space_group_IT_number 14
_symmetry_cell_setting monoclinic
_symmetry_Int_Tables_number 14
_symmetry_space_group_name_Hall '-P 2ybc'
_symmetry_space_group_name_H-M 'P 1 21/c 1'
_atom_sites_solution_hydrogens geom
_atom_sites_solution_primary direct
_atom_sites_solution_secondary difmap
_audit_creation_date 99-04-27
_audit_creation_method 'created by SHELXL-93 and C P Brock'
_cell_angle_alpha 90.
_cell_angle_beta 96.75(1)
_cell_angle_gamma 90.
_cell_formula_units_Z 8
_cell_length_a 17.876(1)
_cell_length_b 10.730(1)
_cell_length_c 37.935(2)
_cell_measurement_reflns_used 53613
_cell_measurement_temperature 110(1)
_cell_measurement_theta_max 25.0
_cell_measurement_theta_min 1.67
_cell_volume 7225.9(9)
_computing_cell_refinement 'DENZO-SMN (Otwinowski & Minor, 1997)'
_computing_data_collection 'COLLECT software (Nonius, 1998)'
_computing_data_reduction 'SCALEPACK (Otwinowski & Minor, 1997)'
_computing_structure_refinement 'SHELXL-93 (Sheldrick, 1993)'
_computing_structure_solution 'SHELXTL PC (Sheldrick, 1990)'
_diffrn_ambient_temperature 110(1)
_diffrn_measured_fraction_theta_full 0.996
_diffrn_measured_fraction_theta_max 25.0
_diffrn_measurement_device 'Nonius Kappa-CCD diffractometer'
_diffrn_measurement_method '\w scans with 1\% steps'
_diffrn_radiation_monochromator graphite
_diffrn_radiation_source 'fine-focus sealed tube'
_diffrn_radiation_type 'Mo K\a'
_diffrn_radiation_wavelength 0.71073
_diffrn_reflns_av_R_equivalents 0.143
_diffrn_reflns_av_sigmaI/netI 0.189
_diffrn_reflns_limit_h_max 21
_diffrn_reflns_limit_h_min 0
_diffrn_reflns_limit_k_max 12
_diffrn_reflns_limit_k_min -12
_diffrn_reflns_limit_l_max 44
_diffrn_reflns_limit_l_min -45
_diffrn_reflns_number 23001
_diffrn_reflns_theta_full 25.0
_diffrn_reflns_theta_max 25.00
_diffrn_reflns_theta_min 1.67
_diffrn_standards_decay_% <2
_exptl_absorpt_coefficient_mu 0.25
_exptl_absorpt_correction_type none
_exptl_crystal_colour black
_exptl_crystal_density_diffrn 1.767
_exptl_crystal_description
;
Laths.
;
_exptl_crystal_F_000 3851.5
_exptl_crystal_preparation
;
Crystals were grown by slow evaporation of n-pentane/toluene solutions.
;
_exptl_crystal_size_max 0.30
_exptl_crystal_size_mid 0.18
_exptl_crystal_size_min 0.12
_refine_diff_density_max 0.50
_refine_diff_density_min -0.42
_refine_diff_density_rms 0.07
_refine_ls_extinction_coef 0.00072(13)
_refine_ls_extinction_expression Fc^*^=kFc+0.001xFc^2^\l^3^/sin(2\q)|^-1/4^
_refine_ls_extinction_method SHELXL
_refine_ls_goodness_of_fit_all 1.10
_refine_ls_goodness_of_fit_obs 1.25
_refine_ls_hydrogen_treatment riding
_refine_ls_matrix_type full
_refine_ls_number_parameters 1369
_refine_ls_number_reflns 12647
_refine_ls_number_restraints 7
_refine_ls_restrained_S_all 1.10
_refine_ls_restrained_S_obs 1.26
_refine_ls_R_factor_all 0.175
_refine_ls_R_factor_obs 0.089
_refine_ls_shift/esd_max 0.001
_refine_ls_shift/esd_mean 0.00
_refine_ls_structure_factor_coef Fsqd
_refine_ls_weighting_details 'w=1/\s^2^(Fo^2^)+(0.0343P)^2^+10.5000P| where P=(Fo^2^+2Fc^2^)/3'
_refine_ls_weighting_scheme calc
_refine_ls_wR_factor_all 0.144
_refine_ls_wR_factor_obs 0.126
_reflns_number_observed 8032
_reflns_number_total 12658
_reflns_observed_criterion >2sigma(I)
_cod_data_source_file ja991692y.cif
_cod_data_source_block C71-110
_cod_depositor_comments
;
The following automatic conversions were performed:

'_refine_ls_weighting_scheme' value 'calc
w=1/\s^2^(Fo^2^)+(0.0343P)^2^+10.5000P| where P=(Fo^2^+2Fc^2^)/3' was
changed to 'calc'. New tag '_refine_ls_weighting_details' was
created. The value of the new tag was set to
'w=1/\s^2^(Fo^2^)+(0.0343P)^2^+10.5000P| where P=(Fo^2^+2Fc^2^)/3'.

Automatic conversion script
Id: cif_fix_values 3143 2015-03-26 13:38:13Z robertas 
;
_cod_database_code 4116505

loop_
_symmetry_equiv_pos_as_xyz
'x, y, z'
'-x, y+1/2, -z+1/2'
'-x, -y, -z'
'x, -y-1/2, z-1/2'

loop_
_atom_site_aniso_label
_atom_site_aniso_U_11
_atom_site_aniso_U_22
_atom_site_aniso_U_33
_atom_site_aniso_U_23
_atom_site_aniso_U_13
_atom_site_aniso_U_12
Cl1 0.0305(7) 0.0225(6) 0.0334(7) 0.0035(5) 0.0015(5) 0.0038(5)
Cl2 0.0225(7) 0.0367(7) 0.0354(7) -0.0005(6) -0.0031(5) 0.0043(6)
C0 0.020(3) 0.024(3) 0.031(3) 0.001(2) -0.002(2) 0.001(2)
C1 0.018(3) 0.027(3) 0.035(3) 0.000(2) 0.001(2) 0.000(2)
C2 0.017(3) 0.029(3) 0.047(3) -0.009(2) 0.001(2) -0.007(2)
C3 0.025(3) 0.027(3) 0.045(3) -0.010(3) -0.004(2) -0.009(2)
C4 0.027(3) 0.029(3) 0.030(3) -0.014(2) -0.004(2) -0.001(2)
C5 0.024(3) 0.034(3) 0.018(2) -0.005(2) -0.002(2) 0.003(2)
C6 0.020(3) 0.029(3) 0.021(2) -0.005(2) -0.006(2) 0.001(2)
C7 0.023(3) 0.027(3) 0.016(2) 0.006(2) 0.002(2) 0.006(2)
C8 0.018(3) 0.026(3) 0.026(3) 0.002(2) 0.007(2) 0.010(2)
C9 0.012(2) 0.021(3) 0.032(3) 0.000(2) 0.005(2) 0.004(2)
C10 0.014(2) 0.026(3) 0.038(3) 0.002(2) 0.013(2) 0.005(2)
C11 0.018(3) 0.031(3) 0.047(3) 0.000(3) 0.016(2) -0.004(2)
C12 0.021(3) 0.026(3) 0.053(3) 0.000(3) 0.008(2) -0.007(2)
C13 0.027(3) 0.018(3) 0.061(4) -0.003(3) 0.013(3) -0.011(2)
C14 0.033(3) 0.019(3) 0.051(3) -0.010(2) 0.003(2) -0.009(2)
C15 0.030(3) 0.018(3) 0.050(3) -0.010(2) 0.005(2) 0.000(2)
C16 0.037(3) 0.020(3) 0.036(3) -0.014(2) 0.011(2) 0.002(2)
C17 0.031(3) 0.029(3) 0.027(3) -0.015(2) 0.005(2) 0.006(2)
C18 0.030(3) 0.032(3) 0.017(2) -0.006(2) 0.006(2) 0.005(2)
C19 0.027(3) 0.041(3) 0.011(2) 0.005(2) 0.003(2) 0.009(2)
C20 0.025(3) 0.027(3) 0.014(2) 0.006(2) 0.005(2) 0.003(2)
C21 0.026(3) 0.018(2) 0.017(2) 0.008(2) 0.001(2) 0.005(2)
C22 0.021(3) 0.012(2) 0.028(3) 0.003(2) 0.003(2) 0.001(2)
C23 0.017(3) 0.015(2) 0.031(3) -0.002(2) 0.000(2) 0.008(2)
C24 0.019(3) 0.020(3) 0.026(2) -0.001(2) 0.004(2) 0.012(2)
C25 0.025(3) 0.026(3) 0.022(2) -0.005(2) 0.011(2) 0.010(2)
C26 0.023(3) 0.030(3) 0.028(3) 0.002(2) 0.015(2) 0.009(2)
C27 0.028(3) 0.030(3) 0.031(3) 0.009(2) 0.019(2) 0.006(2)
C28 0.024(3) 0.035(3) 0.042(3) 0.012(3) 0.018(2) -0.002(3)
C29 0.031(3) 0.028(3) 0.049(3) 0.018(3) 0.019(2) -0.001(3)
C30 0.032(3) 0.018(3) 0.055(3) 0.007(3) 0.015(3) -0.007(2)
C31 0.035(3) 0.012(3) 0.053(3) 0.010(2) 0.012(3) 0.004(2)
C32 0.036(3) 0.011(2) 0.050(3) 0.001(2) 0.007(2) 0.005(2)
C33 0.025(3) 0.015(2) 0.042(3) -0.003(2) 0.013(2) 0.009(2)
C34 0.030(3) 0.024(3) 0.030(3) -0.009(2) 0.010(2) 0.007(2)
C35 0.024(3) 0.028(3) 0.028(3) -0.003(2) 0.016(2) 0.011(2)
C36 0.028(3) 0.033(3) 0.019(2) -0.003(2) 0.012(2) 0.006(2)
C37 0.020(3) 0.036(3) 0.022(2) 0.003(2) 0.013(2) 0.002(2)
C38 0.028(3) 0.029(3) 0.019(2) 0.010(2) 0.014(2) 0.004(2)
C39 0.021(3) 0.023(3) 0.031(3) 0.012(2) 0.004(2) -0.004(2)
C40 0.025(3) 0.015(2) 0.029(3) 0.007(2) 0.004(2) -0.005(2)
C41 0.027(3) 0.018(3) 0.036(3) -0.002(2) -0.001(2) -0.001(2)
C42 0.027(3) 0.013(2) 0.033(3) -0.007(2) 0.002(2) 0.005(2)
C43 0.028(3) 0.022(3) 0.027(3) -0.011(2) 0.001(2) 0.003(2)
C44 0.030(3) 0.026(3) 0.021(2) -0.003(2) 0.009(2) 0.010(2)
C45 0.036(3) 0.034(3) 0.016(2) -0.001(2) 0.011(2) 0.008(2)
C46 0.033(3) 0.040(3) 0.021(2) 0.010(2) 0.016(2) 0.009(3)
C47 0.047(4) 0.032(3) 0.023(3) 0.015(2) 0.016(2) 0.005(3)
C48 0.033(3) 0.029(3) 0.038(3) 0.021(3) 0.015(2) 0.008(2)
C49 0.039(3) 0.021(3) 0.039(3) 0.017(2) 0.011(2) 0.007(2)
C50 0.027(3) 0.022(3) 0.037(3) 0.010(2) 0.005(2) 0.009(2)
C51 0.028(3) 0.018(3) 0.036(3) 0.002(2) 0.009(2) 0.012(2)
C52 0.018(3) 0.023(3) 0.037(3) 0.005(2) 0.009(2) 0.012(2)
C53 0.020(3) 0.026(3) 0.030(3) 0.001(2) 0.012(2) 0.009(2)
C54 0.015(3) 0.033(3) 0.032(3) 0.001(2) 0.012(2) 0.003(2)
C55 0.013(2) 0.033(3) 0.029(3) 0.009(2) 0.011(2) -0.003(2)
C56 0.015(3) 0.024(3) 0.042(3) 0.007(2) 0.010(2) -0.007(2)
C57 0.015(2) 0.024(3) 0.039(3) -0.003(2) 0.000(2) -0.012(2)
C58 0.027(3) 0.019(3) 0.038(3) -0.005(2) 0.000(2) -0.006(2)
C59 0.030(3) 0.033(3) 0.025(3) -0.008(2) -0.010(2) -0.002(2)
C60 0.033(3) 0.029(3) 0.018(2) -0.012(2) -0.002(2) 0.003(2)
C61 0.039(3) 0.038(3) 0.017(2) -0.008(2) 0.001(2) 0.006(3)
C62 0.039(3) 0.038(3) 0.018(2) 0.001(2) -0.002(2) 0.010(3)
C63 0.039(3) 0.037(3) 0.020(3) 0.014(2) 0.006(2) 0.011(3)
C64 0.033(3) 0.034(3) 0.025(3) 0.015(2) 0.000(2) 0.008(3)
C65 0.026(3) 0.038(3) 0.024(3) 0.006(2) -0.004(2) 0.010(2)
C66 0.017(3) 0.032(3) 0.037(3) 0.006(2) 0.000(2) 0.007(2)
C67 0.011(2) 0.033(3) 0.033(3) 0.000(2) 0.001(2) 0.004(2)
C68 0.015(3) 0.037(3) 0.033(3) 0.002(2) -0.007(2) -0.006(2)
C69 0.021(3) 0.037(3) 0.027(3) -0.005(2) -0.011(2) 0.003(2)
C70 0.026(3) 0.038(3) 0.019(2) 0.002(2) -0.006(2) 0.009(2)
Cl1' 0.0313(7) 0.0284(7) 0.0226(6) 0.0074(5) -0.0006(5) -0.0049(5)
Cl2' 0.0199(6) 0.0284(7) 0.0303(6) 0.0048(5) -0.0032(5) -0.0054(5)
C0' 0.022(3) 0.021(3) 0.023(2) 0.002(2) -0.001(2) -0.006(2)
C1' 0.015(2) 0.028(3) 0.026(3) 0.006(2) -0.006(2) -0.007(2)
C2' 0.016(3) 0.030(3) 0.033(3) 0.006(2) 0.002(2) -0.014(2)
C3' 0.017(3) 0.046(3) 0.028(3) 0.003(2) 0.006(2) -0.008(2)
C4' 0.014(3) 0.043(3) 0.027(3) -0.002(2) 0.007(2) -0.003(2)
C5' 0.011(2) 0.038(3) 0.026(3) -0.002(2) 0.003(2) 0.004(2)
C6' 0.007(2) 0.029(3) 0.029(3) 0.005(2) 0.004(2) 0.001(2)
C7' 0.015(2) 0.019(3) 0.029(3) 0.005(2) 0.001(2) 0.008(2)
C8' 0.025(3) 0.020(3) 0.020(2) -0.007(2) 0.000(2) 0.001(2)
C9' 0.020(3) 0.019(3) 0.025(2) -0.003(2) -0.007(2) -0.007(2)
C10' 0.031(3) 0.019(3) 0.029(3) -0.007(2) -0.007(2) -0.007(2)
C11' 0.037(3) 0.016(3) 0.033(3) 0.002(2) -0.010(2) -0.005(2)
C12' 0.035(3) 0.023(3) 0.031(3) 0.008(2) -0.004(2) -0.011(2)
C13' 0.037(3) 0.026(3) 0.034(3) 0.012(2) 0.000(2) -0.012(2)
C14' 0.028(3) 0.041(3) 0.027(3) 0.016(2) 0.005(2) -0.007(2)
C15' 0.034(3) 0.045(3) 0.020(3) 0.009(2) 0.006(2) -0.012(3)
C16' 0.027(3) 0.050(4) 0.014(2) -0.002(2) 0.009(2) -0.001(3)
C17' 0.026(3) 0.044(3) 0.023(3) -0.005(2) 0.015(2) -0.001(2)
C18' 0.021(3) 0.040(3) 0.027(3) -0.010(2) 0.008(2) 0.008(2)
C19' 0.017(2) 0.029(3) 0.034(3) -0.003(2) 0.007(2) 0.009(2)
C20' 0.024(3) 0.016(2) 0.032(3) 0.000(2) 0.003(2) 0.011(2)
C21' 0.020(3) 0.020(2) 0.023(2) 0.004(2) -0.001(2) 0.006(2)
C22' 0.029(3) 0.021(3) 0.021(2) 0.008(2) -0.005(2) -0.002(2)
C23' 0.025(3) 0.035(3) 0.013(2) 0.007(2) 0.001(2) -0.001(2)
C24' 0.026(3) 0.030(3) 0.013(2) -0.003(2) -0.002(2) 0.001(2)
C25' 0.026(3) 0.033(3) 0.020(2) -0.010(2) 0.000(2) -0.001(2)
C26' 0.029(3) 0.027(3) 0.026(3) -0.014(2) -0.002(2) 0.004(2)
C27' 0.037(3) 0.018(3) 0.035(3) -0.010(2) -0.003(2) 0.011(2)
C28' 0.042(3) 0.011(3) 0.046(3) -0.004(2) -0.005(2) 0.002(2)
C29' 0.044(3) 0.015(3) 0.039(3) 0.005(2) -0.007(2) 0.002(2)
C30' 0.043(3) 0.027(3) 0.034(3) 0.016(2) -0.005(2) -0.007(3)
C31' 0.039(3) 0.030(3) 0.023(3) 0.017(2) -0.009(2) -0.004(3)
C32' 0.036(3) 0.037(3) 0.017(2) 0.009(2) 0.000(2) 0.000(3)
C33' 0.036(3) 0.035(3) 0.010(2) 0.001(2) -0.003(2) -0.005(3)
C34' 0.030(3) 0.050(3) 0.012(2) -0.003(2) 0.007(2) 0.004(3)
C35' 0.035(3) 0.030(3) 0.013(2) -0.006(2) 0.004(2) 0.000(2)
C36' 0.036(3) 0.026(3) 0.024(3) -0.011(2) 0.008(2) 0.005(2)
C37' 0.030(3) 0.019(3) 0.036(3) -0.010(2) -0.002(2) 0.004(2)
C38' 0.029(3) 0.018(3) 0.033(3) -0.003(2) -0.004(2) 0.003(2)
C39' 0.040(3) 0.014(3) 0.032(3) 0.006(2) -0.002(2) -0.003(2)
C40' 0.033(3) 0.017(3) 0.029(3) 0.015(2) -0.002(2) -0.004(2)
C41' 0.035(3) 0.035(3) 0.020(2) 0.010(2) 0.008(2) -0.011(2)
C42' 0.030(3) 0.045(3) 0.014(2) 0.008(2) 0.008(2) -0.004(3)
C43' 0.027(3) 0.054(4) 0.018(2) -0.003(2) 0.008(2) -0.006(3)
C44' 0.028(3) 0.041(3) 0.019(2) -0.010(2) 0.006(2) 0.004(2)
C45' 0.030(3) 0.038(3) 0.029(3) -0.011(2) 0.010(2) 0.013(3)
C46' 0.031(3) 0.028(3) 0.040(3) -0.015(2) 0.002(2) 0.016(2)
C47' 0.032(3) 0.025(3) 0.044(3) -0.007(2) -0.003(2) 0.017(2)
C48' 0.029(3) 0.020(3) 0.042(3) 0.000(2) -0.010(2) 0.011(2)
C49' 0.034(3) 0.024(3) 0.032(3) 0.010(2) -0.011(2) 0.006(2)
C50' 0.029(3) 0.029(3) 0.023(2) 0.008(2) -0.011(2) 0.000(2)
C51' 0.026(3) 0.038(3) 0.016(2) 0.000(2) -0.007(2) -0.004(2)
C52' 0.024(3) 0.033(3) 0.020(2) -0.003(2) -0.008(2) -0.007(2)
C53' 0.029(3) 0.029(3) 0.020(2) -0.010(2) -0.001(2) -0.003(2)
C54' 0.032(3) 0.020(3) 0.033(3) -0.009(2) -0.002(2) -0.007(2)
C55' 0.044(3) 0.013(2) 0.030(3) -0.006(2) -0.002(2) -0.003(2)
C56' 0.035(3) 0.015(3) 0.038(3) 0.005(2) -0.005(2) -0.011(2)
C57' 0.032(3) 0.032(3) 0.040(3) 0.007(2) -0.001(2) -0.019(3)
C58' 0.026(3) 0.045(3) 0.029(3) 0.005(2) 0.006(2) -0.016(3)
C59' 0.021(3) 0.054(4) 0.031(3) 0.000(3) 0.014(2) -0.009(3)
C60' 0.025(3) 0.052(4) 0.027(3) 0.001(3) 0.017(2) 0.002(3)
C61' 0.019(3) 0.055(4) 0.034(3) -0.009(3) 0.011(2) 0.005(3)
C62' 0.018(3) 0.053(4) 0.034(3) -0.012(3) 0.005(2) 0.007(2)
C63' 0.021(3) 0.037(3) 0.039(3) -0.002(3) -0.001(2) 0.015(2)
C64' 0.021(3) 0.037(3) 0.031(3) 0.001(2) -0.009(2) 0.011(2)
C65' 0.011(2) 0.041(3) 0.033(3) -0.001(2) -0.003(2) -0.002(2)
C66' 0.021(3) 0.033(3) 0.028(3) -0.005(2) -0.004(2) -0.007(2)
C67' 0.022(3) 0.035(3) 0.030(3) -0.002(2) -0.007(2) -0.010(2)
C68' 0.018(3) 0.038(3) 0.039(3) 0.003(3) 0.000(2) -0.013(2)
C69' 0.016(3) 0.049(4) 0.043(3) 0.003(3) 0.006(2) -0.013(3)
C70' 0.010(3) 0.053(4) 0.038(3) 0.000(3) 0.003(2) -0.001(2)
C91 0.052(4) 0.045(4) 0.040(4) -0.003(3) 0.013(3) 0.024(3)
C92 0.114(8) 0.075(6) 0.075(6) 0.017(5) -0.014(5) 0.025(6)
C93 0.083(6) 0.080(6) 0.081(5) 0.005(5) 0.046(5) -0.008(5)
C94 0.055(6) 0.211(13) 0.080(7) 0.040(7) -0.011(4) 0.008(7)
C95 0.064(5) 0.134(8) 0.048(4) -0.025(5) 0.007(4) -0.041(5)

loop_
_atom_site_label
_atom_site_type_symbol
_atom_site_fract_x
_atom_site_fract_y
_atom_site_fract_z
_atom_site_U_iso_or_equiv
_atom_site_thermal_displace_type
_atom_site_occupancy
_atom_site_calc_flag
_atom_site_refinement_flags
Cl1 Cl 0.11924(6) 0.98935(10) 0.02921(3) 0.0290(3) Uani 1 d .
Cl2 Cl 0.01318(6) 0.79864(11) 0.00551(3) 0.0320(3) Uani 1 d .
C0 C 0.1054(2) 0.8264(4) 0.02857(11) 0.0255(11) Uani 1 d .
C1 C 0.1003(2) 0.5603(4) 0.03160(12) 0.0269(11) Uani 1 d .
C2 C 0.1034(2) 0.4309(4) 0.03502(13) 0.0314(12) Uani 1 d .
C3 C 0.1544(3) 0.3576(4) 0.01590(13) 0.0329(12) Uani 1 d .
C4 C 0.2014(2) 0.4172(4) -0.00542(11) 0.0290(11) Uani 1 d .
C5 C 0.1983(2) 0.5510(4) -0.00876(11) 0.0254(11) Uani 1 d .
C6 C 0.1472(2) 0.6218(4) 0.00747(10) 0.0237(11) Uani 1 d .
C7 C 0.1661(2) 0.7512(4) 0.01488(10) 0.0221(10) Uani 1 d .
C8 C 0.1174(2) 0.7629(4) 0.06358(11) 0.0231(10) Uani 1 d .
C9 C 0.0912(2) 0.6343(4) 0.06339(11) 0.0213(10) Uani 1 d .
C10 C 0.0934(2) 0.5749(4) 0.09593(12) 0.0250(11) Uani 1 d .
C11 C 0.0969(2) 0.4411(4) 0.09895(13) 0.0312(12) Uani 1 d .
C12 C 0.1012(2) 0.3708(4) 0.06897(13) 0.0329(12) Uani 1 d .
C13 C 0.1511(3) 0.2633(4) 0.07096(14) 0.0345(12) Uani 1 d .
C14 C 0.1843(3) 0.2555(4) 0.03830(13) 0.0345(12) Uani 1 d .
C15 C 0.2600(3) 0.2202(4) 0.03862(13) 0.0326(12) Uani 1 d .
C16 C 0.3074(3) 0.2855(4) 0.01660(12) 0.0304(12) Uani 1 d .
C17 C 0.2790(3) 0.3811(4) -0.00505(11) 0.0286(11) Uani 1 d .
C18 C 0.3238(2) 0.4916(4) -0.00849(10) 0.0261(11) Uani 1 d .
C19 C 0.2737(2) 0.5959(4) -0.01079(10) 0.0265(11) Uani 1 d .
C20 C 0.2969(2) 0.7123(4) 0.00392(10) 0.0218(10) Uani 1 d .
C21 C 0.2426(2) 0.7886(4) 0.02044(10) 0.0205(10) Uani 1 d .
C22 C 0.2708(2) 0.8626(4) 0.05024(11) 0.0205(10) Uani 1 d .
C23 C 0.2373(2) 0.8708(4) 0.08345(11) 0.0210(10) Uani 1 d .
C24 C 0.1719(2) 0.8047(4) 0.09116(10) 0.0215(10) Uani 1 d .
C25 C 0.1756(2) 0.7393(4) 0.12531(11) 0.0237(11) Uani 1 d .
C26 C 0.1349(2) 0.6275(4) 0.12731(11) 0.0262(11) Uani 1 d .
C27 C 0.1648(2) 0.5268(4) 0.14946(11) 0.0285(11) Uani 1 d .
C28 C 0.1413(2) 0.4112(5) 0.13219(12) 0.0323(12) Uani 1 d .
C29 C 0.1894(3) 0.3109(4) 0.13400(13) 0.0348(12) Uani 1 d .
C30 C 0.1943(3) 0.2340(4) 0.10270(14) 0.0341(12) Uani 1 d .
C31 C 0.2723(3) 0.1998(4) 0.10333(13) 0.0328(12) Uani 1 d .
C32 C 0.3041(3) 0.1930(4) 0.07192(13) 0.0320(12) Uani 1 d .
C33 C 0.3796(2) 0.2395(4) 0.07037(12) 0.0267(11) Uani 1 d .
C34 C 0.3819(2) 0.2959(4) 0.03642(11) 0.0275(11) Uani 1 d .
C35 C 0.4289(2) 0.3991(4) 0.03191(11) 0.0255(11) Uani 1 d .
C36 C 0.3983(2) 0.5016(4) 0.00870(11) 0.0258(11) Uani 1 d .
C37 C 0.4249(2) 0.6237(4) 0.01628(11) 0.0255(11) Uani 1 d .
C38 C 0.3747(2) 0.7267(4) 0.01445(10) 0.0244(11) Uani 1 d .
C39 C 0.4026(2) 0.8164(4) 0.04095(11) 0.0247(11) Uani 1 d .
C40 C 0.3515(2) 0.8807(4) 0.05902(11) 0.0229(10) Uani 1 d .
C41 C 0.3690(2) 0.9024(4) 0.09640(11) 0.0271(11) Uani 1 d .
C42 C 0.2986(2) 0.8923(4) 0.11179(11) 0.0242(11) Uani 1 d .
C43 C 0.2979(2) 0.8402(4) 0.14489(11) 0.0257(11) Uani 1 d .
C44 C 0.2374(2) 0.7583(4) 0.15112(11) 0.0253(11) Uani 1 d .
C45 C 0.2673(3) 0.6588(4) 0.17359(11) 0.0281(11) Uani 1 d .
C46 C 0.2357(3) 0.5385(4) 0.17034(11) 0.0304(12) Uani 1 d .
C47 C 0.2870(3) 0.4315(4) 0.17263(11) 0.0327(12) Uani 1 d .
C48 C 0.2636(3) 0.3216(4) 0.15367(12) 0.0321(12) Uani 1 d .
C49 C 0.3147(3) 0.2525(4) 0.13445(12) 0.0326(12) Uani 1 d .
C50 C 0.3907(2) 0.2909(4) 0.13423(12) 0.0288(11) Uani 1 d .
C51 C 0.4241(2) 0.2842(4) 0.10084(12) 0.0267(11) Uani 1 d .
C52 C 0.4816(2) 0.3710(4) 0.09497(12) 0.0258(11) Uani 1 d .
C53 C 0.4833(2) 0.4271(4) 0.06096(11) 0.0244(11) Uani 1 d .
C54 C 0.5135(2) 0.5530(4) 0.06661(11) 0.0260(11) Uani 1 d .
C55 C 0.4848(2) 0.6486(4) 0.04462(11) 0.0244(11) Uani 1 d .
C56 C 0.4716(2) 0.7689(4) 0.05985(12) 0.0264(11) Uani 1 d .
C57 C 0.4881(2) 0.7878(4) 0.09615(12) 0.0260(11) Uani 1 d .
C58 C 0.4351(2) 0.8579(4) 0.11501(12) 0.0285(11) Uani 1 d .
C59 C 0.4345(3) 0.8005(4) 0.14960(11) 0.0302(12) Uani 1 d .
C60 C 0.3666(3) 0.7928(4) 0.16415(11) 0.0270(11) Uani 1 d .
C61 C 0.3478(3) 0.6797(5) 0.18161(11) 0.0316(12) Uani 1 d .
C62 C 0.3958(3) 0.5786(5) 0.18356(11) 0.0321(12) Uani 1 d .
C63 C 0.3657(3) 0.4539(4) 0.17827(11) 0.0317(12) Uani 1 d .
C64 C 0.4171(3) 0.3843(4) 0.15905(11) 0.0309(12) Uani 1 d .
C65 C 0.4784(2) 0.4661(4) 0.15325(11) 0.0300(12) Uani 1 d .
C66 C 0.5102(2) 0.4591(4) 0.12169(12) 0.0290(11) Uani 1 d .
C67 C 0.5311(2) 0.5718(4) 0.10428(11) 0.0261(11) Uani 1 d .
C68 C 0.5185(2) 0.6875(4) 0.11894(12) 0.0291(11) Uani 1 d .
C69 C 0.4854(2) 0.6950(4) 0.15178(11) 0.0294(11) Uani 1 d .
C70 C 0.4664(2) 0.5860(5) 0.16860(11) 0.0283(11) Uani 1 d .
Cl1' Cl 0.37673(6) 0.42238(10) 0.47785(3) 0.0277(3) Uani 1 d .
Cl2' Cl 0.47594(6) 0.59047(10) 0.44841(3) 0.0267(3) Uani 1 d .
C0' C 0.3844(2) 0.5199(4) 0.44087(10) 0.0224(10) Uani 1 d .
C1' C 0.3810(2) 0.6672(4) 0.37775(11) 0.0240(11) Uani 1 d .
C2' C 0.3725(2) 0.7349(4) 0.34584(11) 0.0263(11) Uani 1 d .
C3' C 0.3712(2) 0.6744(5) 0.31212(11) 0.0304(12) Uani 1 d .
C4' C 0.3761(2) 0.5461(4) 0.31042(11) 0.0272(11) Uani 1 d .
C5' C 0.3844(2) 0.4750(4) 0.34264(11) 0.0253(11) Uani 1 d .
C6' C 0.3904(2) 0.5319(4) 0.37556(11) 0.0212(10) Uani 1 d .
C7' C 0.3694(2) 0.4599(4) 0.40527(11) 0.0210(10) Uani 1 d .
C8' C 0.3232(2) 0.6122(4) 0.43196(10) 0.0218(10) Uani 1 d .
C9' C 0.3379(2) 0.7071(4) 0.40638(11) 0.0222(10) Uani 1 d .
C10' C 0.2861(3) 0.8018(4) 0.40011(11) 0.0273(11) Uani 1 d .
C11' C 0.2784(3) 0.8722(4) 0.36743(12) 0.0297(12) Uani 1 d .
C12' C 0.3219(3) 0.8402(4) 0.34112(12) 0.0305(12) Uani 1 d .
C13' C 0.2870(3) 0.8421(4) 0.30412(12) 0.0327(12) Uani 1 d .
C14' C 0.3182(2) 0.7398(5) 0.28610(11) 0.0316(12) Uani 1 d .
C15' C 0.2722(3) 0.6715(5) 0.26098(11) 0.0332(12) Uani 1 d .
C16' C 0.2776(2) 0.5374(5) 0.26001(11) 0.0296(12) Uani 1 d .
C17' C 0.3289(2) 0.4755(5) 0.28406(11) 0.0300(12) Uani 1 d .
C18' C 0.3081(2) 0.3614(4) 0.30005(11) 0.0287(11) Uani 1 d .
C19' C 0.3430(2) 0.3609(4) 0.33655(11) 0.0260(11) Uani 1 d .
C20' C 0.3067(2) 0.3053(4) 0.36360(11) 0.0242(11) Uani 1 d .
C21' C 0.3147(2) 0.3633(4) 0.39862(11) 0.0210(10) Uani 1 d .
C22' C 0.2520(2) 0.3556(4) 0.41887(11) 0.0241(11) Uani 1 d .
C23' C 0.2209(2) 0.4600(4) 0.43705(10) 0.0244(11) Uani 1 d .
C24' C 0.2475(2) 0.5855(4) 0.43748(10) 0.0233(11) Uani 1 d .
C25' C 0.1924(2) 0.6850(4) 0.42994(11) 0.0264(11) Uani 1 d .
C26' C 0.2129(2) 0.7925(4) 0.41212(11) 0.0275(11) Uani 1 d .
C27' C 0.1595(3) 0.8549(4) 0.38703(12) 0.0309(12) Uani 1 d .
C28' C 0.1998(3) 0.9043(4) 0.35941(13) 0.0336(12) Uani 1 d .
C29' C 0.1670(3) 0.9045(4) 0.32436(12) 0.0335(12) Uani 1 d .
C30' C 0.2115(3) 0.8730(4) 0.29633(12) 0.0355(13) Uani 1 d .
C31' C 0.1642(3) 0.8020(4) 0.27032(11) 0.0320(12) Uani 1 d .
C32' C 0.1931(3) 0.7029(5) 0.25313(11) 0.0301(12) Uani 1 d .
C33' C 0.1508(3) 0.5895(4) 0.24708(10) 0.0276(11) Uani 1 d .
C34' C 0.2028(3) 0.4862(5) 0.25144(10) 0.0302(12) Uani 1 d .
C35' C 0.1820(3) 0.3701(4) 0.26514(10) 0.0258(11) Uani 1 d .
C36' C 0.2372(3) 0.3060(4) 0.29061(11) 0.0286(11) Uani 1 d .
C37' C 0.2093(3) 0.2285(4) 0.31667(12) 0.0286(11) Uani 1 d .
C38' C 0.2435(2) 0.2299(4) 0.35243(11) 0.0272(11) Uani 1 d .
C39' C 0.1861(3) 0.2083(4) 0.37560(12) 0.0293(11) Uani 1 d .
C40' C 0.1896(2) 0.2716(4) 0.40741(11) 0.0270(11) Uani 1 d .
C41' C 0.1210(3) 0.3196(4) 0.41886(11) 0.0295(12) Uani 1 d .
C42' C 0.1398(3) 0.4369(5) 0.43642(10) 0.0292(12) Uani 1 d .
C43' C 0.0889(3) 0.5337(5) 0.43230(11) 0.0325(12) Uani 1 d .
C44' C 0.1148(3) 0.6584(5) 0.42768(11) 0.0289(12) Uani 1 d .
C45' C 0.0608(3) 0.7215(5) 0.40304(12) 0.0319(12) Uani 1 d .
C46' C 0.0843(3) 0.8122(4) 0.37978(12) 0.0334(12) Uani 1 d .
C47' C 0.0490(3) 0.8117(4) 0.34243(12) 0.0340(12) Uani 1 d .
C48' C 0.0924(3) 0.8543(4) 0.31585(12) 0.0313(12) Uani 1 d .
C49' C 0.0903(3) 0.7901(4) 0.28262(12) 0.0312(12) Uani 1 d .
C50' C 0.0457(2) 0.6829(4) 0.27503(11) 0.0281(11) Uani 1 d .
C51' C 0.0770(2) 0.5778(4) 0.25648(10) 0.0274(11) Uani 1 d .
C52' C 0.0522(2) 0.4555(4) 0.26317(11) 0.0262(11) Uani 1 d .
C53' C 0.1041(2) 0.3529(4) 0.26759(11) 0.0264(11) Uani 1 d .
C54' C 0.0779(3) 0.2677(4) 0.29300(12) 0.0286(11) Uani 1 d .
C55' C 0.1300(3) 0.2068(4) 0.31686(11) 0.0297(11) Uani 1 d .
C56' C 0.1148(3) 0.1919(4) 0.35340(12) 0.0301(11) Uani 1 d .
C57' C 0.0495(3) 0.2400(4) 0.36449(12) 0.0350(12) Uani 1 d .
C58' C 0.0521(3) 0.3035(5) 0.39819(12) 0.0330(12) Uani 1 d .
C59' C -0.0005(2) 0.4060(5) 0.39385(12) 0.0346(12) Uani 1 d .
C60' C 0.0171(3) 0.5184(5) 0.41056(12) 0.0336(12) Uani 1 d .
C61' C 0.0005(2) 0.6349(5) 0.39208(12) 0.0355(13) Uani 1 d .
C62' C -0.0322(2) 0.6347(5) 0.35741(12) 0.0348(12) Uani 1 d .
C63' C -0.0066(2) 0.7208(5) 0.33199(12) 0.0329(12) Uani 1 d .
C64' C -0.0082(2) 0.6570(4) 0.29891(12) 0.0309(12) Uani 1 d .
C65' C -0.0358(2) 0.5319(5) 0.30312(11) 0.0287(11) Uani 1 d .
C66' C -0.0062(2) 0.4333(4) 0.28598(11) 0.0278(11) Uani 1 d .
C67' C 0.0095(2) 0.3162(4) 0.30414(11) 0.0298(12) Uani 1 d .
C68' C -0.0048(2) 0.3027(5) 0.33943(12) 0.0321(12) Uani 1 d .
C69' C -0.0358(2) 0.4061(5) 0.35725(13) 0.0360(13) Uani 1 d .
C70' C -0.0512(2) 0.5178(5) 0.33974(12) 0.0334(12) Uani 1 d .
C91 C 0.2412(3) 0.4454(5) 0.71547(14) 0.045(2) Uani 0.888(6) d PD
H91A H 0.2169(3) 0.5240(5) 0.71057(14) 0.067 Uiso 0.888(6) d PR
H91B H 0.2342(3) 0.3944(5) 0.69466(14) 0.067 Uiso 0.888(6) d PR
H91C H 0.2197(3) 0.4050(5) 0.73437(14) 0.067 Uiso 0.888(6) d PR
C92 C 0.3272(4) 0.4508(7) 0.7190(2) 0.090(3) Uani 0.888(6) d PD
H92A H 0.3288(4) 0.5079(7) 0.7384(2) 0.108 Uiso 0.888(6) d PR
H92B H 0.3430(4) 0.4977(7) 0.6998(2) 0.108 Uiso 0.888(6) d PR
C93 C 0.3678(3) 0.3430(7) 0.7343(2) 0.078(3) Uani 0.888(6) d PD
H93A H 0.3564(3) 0.2719(7) 0.7194(2) 0.094 Uiso 0.888(6) d PR
H93B H 0.3596(3) 0.3164(7) 0.7576(2) 0.094 Uiso 0.888(6) d PR
C94 C 0.4534(4) 0.3506(9) 0.7367(3) 0.117(4) Uani 0.888(6) d PD
H94A H 0.4712(4) 0.4114(9) 0.7542(3) 0.140 Uiso 0.888(6) d PR
H94B H 0.4674(4) 0.3769(9) 0.7143(3) 0.140 Uiso 0.888(6) d PR
C95 C 0.4890(4) 0.2275(7) 0.7498(2) 0.082(3) Uani 0.888(6) d PD
H95A H 0.5428(4) 0.2345(7) 0.7512(2) 0.123 Uiso 0.888(6) d PR
H95B H 0.4753(4) 0.2019(7) 0.7724(2) 0.123 Uiso 0.888(6) d PR
H95C H 0.4715(4) 0.1672(7) 0.7322(2) 0.123 Uiso 0.888(6) d PR
C101 C 0.4167(15) 0.2504(23) 0.7396(6) 0.058(8) Uiso 0.112(6) d PG
C102 C 0.3412(14) 0.2875(27) 0.7342(10) 0.058(8) Uiso 0.112(6) d PG
C103 C 0.3230(16) 0.4139(29) 0.7320(11) 0.058(8) Uiso 0.112(6) d PG
C104 C 0.3804(20) 0.5031(23) 0.7352(9) 0.058(8) Uiso 0.112(6) d PG
C105 C 0.4558(18) 0.4660(25) 0.7407(11) 0.058(8) Uiso 0.112(6) d PG
C106 C 0.4740(14) 0.3396(27) 0.7429(10) 0.058(8) Uiso 0.112(6) d PG
C107 C 0.4362(22) 0.1150(23) 0.7420(10) 0.058(8) Uiso 0.112(6) d PG
H102 H 0.3019(16) 0.2264(32) 0.7319(15) 0.058(8) Uiso 0.112(6) d PG
H103 H 0.2713(17) 0.4393(38) 0.7282(16) 0.058(8) Uiso 0.112(6) d PG
H104 H 0.3678(26) 0.5898(24) 0.7337(12) 0.058(8) Uiso 0.112(6) d PG
H105 H 0.4951(21) 0.5271(30) 0.7430(16) 0.058(8) Uiso 0.112(6) d PG
H106 H 0.5258(14) 0.3142(35) 0.7467(15) 0.058(8) Uiso 0.112(6) d PG
H107 H 0.3908(25) 0.0667(23) 0.7392(13) 0.058(8) Uiso 0.112(6) d PG
H108 H 0.4663(25) 0.0939(28) 0.7236(12) 0.058(8) Uiso 0.112(6) d PG
H109 H 0.4640(26) 0.0978(28) 0.7647(12) 0.058(8) Uiso 0.112(6) d PG

loop_
_atom_type_symbol
_atom_type_description
_atom_type_scat_dispersion_real
_atom_type_scat_dispersion_imag
_atom_type_scat_source
C C 0.0033 0.0016 'International Tables Vol C Tables 4.2.6.8 and 6.1.1.4'
H H 0.0000 0.0000 'International Tables Vol C Tables 4.2.6.8 and 6.1.1.4'
Cl Cl 0.1484 0.1585 'International Tables Vol C Tables 4.2.6.8 and 6.1.1.4'

loop_
_geom_angle_atom_site_label_1
_geom_angle_atom_site_label_2
_geom_angle_atom_site_label_3
_geom_angle
_geom_angle_publ_flag
Cl1 C0 Cl2 106.8(2) yes
Cl1 C0 C7 115.7(3) yes
Cl1 C0 C8 115.9(3) yes
Cl2 C0 C7 113.8(3) yes
Cl2 C0 C8 112.8(3) yes
C7 C0 C8 91.6(3) yes
C2 C1 C6 119.0(4) yes
C2 C1 C9 118.0(4) yes
C6 C1 C9 113.3(4) yes
C1 C2 C3 120.7(4) yes
C1 C2 C12 121.5(4) yes
C3 C2 C12 106.7(4) yes
C2 C3 C4 119.8(4) yes
C2 C3 C14 108.9(4) yes
C4 C3 C14 118.9(4) yes
C3 C4 C5 119.4(4) yes
C3 C4 C17 121.3(4) yes
C5 C4 C17 107.2(4) yes
C4 C5 C6 121.7(4) yes
C4 C5 C19 108.2(4) yes
C6 C5 C19 120.6(4) yes
C1 C6 C5 119.0(4) yes
C1 C6 C7 116.5(4) yes
C5 C6 C7 117.4(4) yes
C0 C7 C6 115.1(4) yes
C0 C7 C21 121.5(4) yes
C6 C7 C21 119.9(4) yes
C0 C8 C9 114.7(4) yes
C0 C8 C24 122.0(4) yes
C9 C8 C24 119.8(4) yes
C1 C9 C8 116.7(4) yes
C1 C9 C10 119.2(4) yes
C8 C9 C10 117.1(4) yes
C9 C10 C11 121.7(4) yes
C9 C10 C26 120.9(4) yes
C11 C10 C26 108.1(4) yes
C10 C11 C12 119.2(4) yes
C10 C11 C28 107.7(4) yes
C12 C11 C28 121.5(4) yes
C2 C12 C11 120.2(4) yes
C2 C12 C13 108.6(4) yes
C11 C12 C13 119.0(5) yes
C12 C13 C14 108.3(4) yes
C12 C13 C30 120.0(4) yes
C14 C13 C30 119.4(4) yes
C3 C14 C13 107.5(4) yes
C3 C14 C15 119.8(4) yes
C13 C14 C15 120.2(4) yes
C14 C15 C16 119.8(4) yes
C14 C15 C32 119.4(4) yes
C16 C15 C32 107.9(4) yes
C15 C16 C17 120.6(4) yes
C15 C16 C34 107.6(4) yes
C17 C16 C34 120.2(4) yes
C4 C17 C16 119.7(4) yes
C4 C17 C18 108.8(4) yes
C16 C17 C18 119.8(4) yes
C17 C18 C19 107.3(4) yes
C17 C18 C36 121.4(4) yes
C19 C18 C36 121.2(4) yes
C5 C19 C18 108.6(4) yes
C5 C19 C20 120.6(4) yes
C18 C19 C20 121.0(4) yes
C19 C20 C21 119.1(4) yes
C19 C20 C38 116.3(4) yes
C21 C20 C38 119.9(4) yes
C7 C21 C20 117.0(4) yes
C7 C21 C22 121.4(4) yes
C20 C21 C22 117.5(4) yes
C21 C22 C23 125.2(4) yes
C21 C22 C40 120.3(4) yes
C23 C22 C40 106.9(3) yes
C22 C23 C24 125.2(4) yes
C22 C23 C42 107.3(4) yes
C24 C23 C42 119.3(4) yes
C8 C24 C23 121.0(4) yes
C8 C24 C25 117.1(4) yes
C23 C24 C25 117.7(4) yes
C24 C25 C26 119.0(4) yes
C24 C25 C44 119.8(4) yes
C26 C25 C44 117.1(4) yes
C10 C26 C25 120.5(4) yes
C10 C26 C27 108.0(4) yes
C25 C26 C27 121.0(4) yes
C26 C27 C28 108.3(4) yes
C26 C27 C46 120.5(4) yes
C28 C27 C46 121.6(4) yes
C11 C28 C27 107.9(4) yes
C11 C28 C29 119.6(5) yes
C27 C28 C29 120.2(4) yes
C28 C29 C30 120.0(4) yes
C28 C29 C48 119.6(5) yes
C30 C29 C48 109.0(4) yes
C13 C30 C29 119.8(4) yes
C13 C30 C31 120.7(4) yes
C29 C30 C31 106.4(4) yes
C30 C31 C32 119.7(4) yes
C30 C31 C49 109.2(4) yes
C32 C31 C49 119.8(4) yes
C15 C32 C31 120.5(4) yes
C15 C32 C33 108.2(4) yes
C31 C32 C33 119.9(4) yes
C32 C33 C34 108.0(4) yes
C32 C33 C51 121.6(4) yes
C34 C33 C51 121.5(4) yes
C16 C34 C33 108.2(4) yes
C16 C34 C35 121.3(4) yes
C33 C34 C35 121.5(4) yes
C34 C35 C36 118.3(4) yes
C34 C35 C53 115.9(4) yes
C36 C35 C53 118.7(4) yes
C18 C36 C35 118.7(4) yes
C18 C36 C37 116.1(4) yes
C35 C36 C37 118.6(4) yes
C36 C37 C38 121.1(4) yes
C36 C37 C55 121.5(4) yes
C38 C37 C55 107.5(4) yes
C20 C38 C37 121.7(4) yes
C20 C38 C39 121.4(4) yes
C37 C38 C39 108.7(4) yes
C38 C39 C40 118.9(4) yes
C38 C39 C56 108.5(4) yes
C40 C39 C56 120.2(4) yes
C22 C40 C39 120.9(4) yes
C22 C40 C41 110.1(4) yes
C39 C40 C41 119.2(4) yes
C40 C41 C42 106.6(4) yes
C40 C41 C58 121.4(4) yes
C42 C41 C58 119.7(4) yes
C23 C42 C41 109.1(4) yes
C23 C42 C43 121.4(4) yes
C41 C42 C43 119.9(4) yes
C42 C43 C44 119.2(4) yes
C42 C43 C60 120.4(4) yes
C44 C43 C60 108.3(4) yes
C25 C44 C43 121.4(4) yes
C25 C44 C45 121.1(4) yes
C43 C44 C45 108.6(4) yes
C44 C45 C46 120.9(4) yes
C44 C45 C61 107.5(4) yes
C46 C45 C61 122.5(4) yes
C27 C46 C45 116.9(4) yes
C27 C46 C47 118.4(4) yes
C45 C46 C47 118.1(4) yes
C46 C47 C48 118.5(4) yes
C46 C47 C63 118.6(4) yes
C48 C47 C63 116.4(4) yes
C29 C48 C47 121.6(4) yes
C29 C48 C49 107.2(4) yes
C47 C48 C49 121.3(4) yes
C31 C49 C48 108.3(4) yes
C31 C49 C50 121.3(4) yes
C48 C49 C50 121.2(4) yes
C49 C50 C51 118.6(4) yes
C49 C50 C64 116.4(4) yes
C51 C50 C64 118.1(4) yes
C33 C51 C50 118.6(4) yes
C33 C51 C52 116.3(4) yes
C50 C51 C52 118.6(4) yes
C51 C52 C53 120.6(4) yes
C51 C52 C66 121.6(4) yes
C53 C52 C66 108.5(4) yes
C35 C53 C52 122.0(4) yes
C35 C53 C54 121.3(4) yes
C52 C53 C54 107.7(4) yes
C53 C54 C55 119.5(4) yes
C53 C54 C67 108.0(4) yes
C55 C54 C67 121.1(4) yes
C37 C55 C54 120.0(4) yes
C37 C55 C56 108.6(4) yes
C54 C55 C56 119.2(4) yes
C39 C56 C55 106.7(4) yes
C39 C56 C57 120.7(4) yes
C55 C56 C57 120.1(4) yes
C56 C57 C58 119.1(4) yes
C56 C57 C68 120.4(4) yes
C58 C57 C68 108.1(4) yes
C41 C58 C57 119.4(4) yes
C41 C58 C59 120.7(4) yes
C57 C58 C59 107.3(4) yes
C58 C59 C60 118.8(4) yes
C58 C59 C69 108.2(4) yes
C60 C59 C69 120.1(4) yes
C43 C60 C59 120.4(4) yes
C43 C60 C61 107.4(4) yes
C59 C60 C61 119.5(4) yes
C45 C61 C60 108.2(4) yes
C45 C61 C62 119.0(4) yes
C60 C61 C62 120.6(4) yes
C61 C62 C63 120.0(4) yes
C61 C62 C70 120.1(4) yes
C63 C62 C70 108.9(4) yes
C47 C63 C62 121.6(4) yes
C47 C63 C64 120.9(4) yes
C62 C63 C64 107.4(4) yes
C50 C64 C63 121.3(4) yes
C50 C64 C65 121.9(4) yes
C63 C64 C65 107.6(4) yes
C64 C65 C66 119.7(4) yes
C64 C65 C70 109.3(4) yes
C66 C65 C70 119.6(4) yes
C52 C66 C65 119.8(4) yes
C52 C66 C67 108.5(4) yes
C65 C66 C67 120.2(4) yes
C54 C67 C66 107.3(4) yes
C54 C67 C68 119.7(4) yes
C66 C67 C68 120.1(4) yes
C57 C68 C67 119.5(4) yes
C57 C68 C69 108.2(4) yes
C67 C68 C69 119.8(4) yes
C59 C69 C68 108.2(4) yes
C59 C69 C70 119.7(4) yes
C68 C69 C70 119.7(4) yes
C62 C70 C65 106.8(4) yes
C62 C70 C69 119.8(4) yes
C65 C70 C69 120.6(4) yes
Cl1' C0' Cl2' 106.1(2) yes
Cl1' C0' C7' 116.2(3) yes
Cl1' C0' C8' 116.8(3) yes
Cl2' C0' C7' 112.9(3) yes
Cl2' C0' C8' 112.8(3) yes
C7' C0' C8' 91.9(3) yes
C2' C1' C6' 117.7(4) yes
C2' C1' C9' 118.3(4) yes
C6' C1' C9' 113.9(4) yes
C1' C2' C3' 121.6(4) yes
C1' C2' C12' 120.9(4) yes
C3' C2' C12' 107.4(4) yes
C2' C3' C4' 119.9(4) yes
C2' C3' C14' 109.0(4) yes
C4' C3' C14' 119.0(4) yes
C3' C4' C5' 119.4(4) yes
C3' C4' C17' 121.3(4) yes
C5' C4' C17' 107.7(4) yes
C4' C5' C6' 121.6(4) yes
C4' C5' C19' 108.5(4) yes
C6' C5' C19' 120.4(4) yes
C1' C6' C5' 119.5(4) yes
C1' C6' C7' 116.2(4) yes
C5' C6' C7' 117.8(4) yes
C0' C7' C6' 116.0(4) yes
C0' C7' C21' 121.3(4) yes
C6' C7' C21' 118.9(4) yes
C0' C8' C9' 115.7(4) yes
C0' C8' C24' 121.3(4) yes
C9' C8' C24' 119.4(4) yes
C1' C9' C8' 116.2(4) yes
C1' C9' C10' 119.2(4) yes
C8' C9' C10' 117.5(4) yes
C9' C10' C11' 121.9(4) yes
C9' C10' C26' 120.8(4) yes
C11' C10' C26' 108.0(4) yes
C10' C11' C12' 119.1(4) yes
C10' C11' C28' 107.3(4) yes
C12' C11' C28' 121.6(4) yes
C2' C12' C11' 120.2(4) yes
C2' C12' C13' 108.6(4) yes
C11' C12' C13' 118.4(4) yes
C12' C13' C14' 107.4(4) yes
C12' C13' C30' 120.0(4) yes
C14' C13' C30' 120.2(4) yes
C3' C14' C13' 107.5(4) yes
C3' C14' C15' 119.5(4) yes
C13' C14' C15' 119.7(4) yes
C14' C15' C16' 120.4(4) yes
C14' C15' C32' 120.1(4) yes
C16' C15' C32' 107.0(4) yes
C15' C16' C17' 120.2(4) yes
C15' C16' C34' 108.8(4) yes
C17' C16' C34' 119.2(4) yes
C4' C17' C16' 119.5(4) yes
C4' C17' C18' 108.3(4) yes
C16' C17' C18' 120.2(4) yes
C17' C18' C19' 107.7(4) yes
C17' C18' C36' 121.6(4) yes
C19' C18' C36' 121.0(4) yes
C5' C19' C18' 107.8(4) yes
C5' C19' C20' 121.1(4) yes
C18' C19' C20' 120.9(4) yes
C19' C20' C21' 118.5(4) yes
C19' C20' C38' 116.4(4) yes
C21' C20' C38' 120.4(4) yes
C7' C21' C20' 117.6(4) yes
C7' C21' C22' 120.7(4) yes
C20' C21' C22' 117.6(4) yes
C21' C22' C23' 125.0(4) yes
C21' C22' C40' 119.6(4) yes
C23' C22' C40' 107.2(4) yes
C22' C23' C24' 125.8(4) yes
C22' C23' C42' 107.0(4) yes
C24' C23' C42' 119.1(4) yes
C8' C24' C23' 120.7(4) yes
C8' C24' C25' 117.1(4) yes
C23' C24' C25' 118.2(4) yes
C24' C25' C26' 119.0(4) yes
C24' C25' C44' 120.1(4) yes
C26' C25' C44' 116.6(4) yes
C10' C26' C25' 120.5(4) yes
C10' C26' C27' 108.5(4) yes
C25' C26' C27' 120.7(4) yes
C26' C27' C28' 107.7(4) yes
C26' C27' C46' 121.5(4) yes
C28' C27' C46' 121.5(4) yes
C11' C28' C27' 108.4(4) yes
C11' C28' C29' 119.5(4) yes
C27' C28' C29' 120.4(4) yes
C28' C29' C30' 119.9(4) yes
C28' C29' C48' 119.4(4) yes
C30' C29' C48' 108.9(4) yes
C13' C30' C29' 120.4(4) yes
C13' C30' C31' 119.8(5) yes
C29' C30' C31' 107.4(4) yes
C30' C31' C32' 120.6(4) yes
C30' C31' C49' 108.0(4) yes
C32' C31' C49' 119.2(4) yes
C15' C32' C31' 119.5(4) yes
C15' C32' C33' 108.5(4) yes
C31' C32' C33' 120.6(4) yes
C32' C33' C34' 108.2(4) yes
C32' C33' C51' 121.6(4) yes
C34' C33' C51' 120.7(4) yes
C16' C34' C33' 107.4(4) yes
C16' C34' C35' 121.8(4) yes
C33' C34' C35' 121.6(4) yes
C34' C35' C36' 117.9(4) yes
C34' C35' C53' 116.1(4) yes
C36' C35' C53' 119.0(4) yes
C18' C36' C35' 119.0(4) yes
C18' C36' C37' 116.6(4) yes
C35' C36' C37' 117.8(4) yes
C36' C37' C38' 120.6(4) yes
C36' C37' C55' 121.6(4) yes
C38' C37' C55' 108.1(4) yes
C20' C38' C37' 122.1(4) yes
C20' C38' C39' 120.6(4) yes
C37' C38' C39' 108.8(4) yes
C38' C39' C40' 119.3(4) yes
C38' C39' C56' 107.7(4) yes
C40' C39' C56' 120.9(4) yes
C22' C40' C39' 121.3(4) yes
C22' C40' C41' 109.6(4) yes
C39' C40' C41' 119.1(4) yes
C40' C41' C42' 106.8(4) yes
C40' C41' C58' 120.9(4) yes
C42' C41' C58' 120.7(5) yes
C23' C42' C41' 109.3(4) yes
C23' C42' C43' 120.8(4) yes
C41' C42' C43' 119.3(4) yes
C42' C43' C44' 119.9(4) yes
C42' C43' C60' 120.5(4) yes
C44' C43' C60' 108.2(4) yes
C25' C44' C43' 120.8(4) yes
C25' C44' C45' 121.8(4) yes
C43' C44' C45' 108.6(4) yes
C44' C45' C46' 120.5(4) yes
C44' C45' C61' 107.8(4) yes
C46' C45' C61' 122.0(4) yes
C27' C46' C45' 116.5(4) yes
C27' C46' C47' 118.3(4) yes
C45' C46' C47' 118.1(4) yes
C46' C47' C48' 118.1(4) yes
C46' C47' C63' 118.4(4) yes
C48' C47' C63' 116.6(4) yes
C29' C48' C47' 122.1(4) yes
C29' C48' C49' 107.8(4) yes
C47' C48' C49' 120.6(4) yes
C31' C49' C48' 107.9(4) yes
C31' C49' C50' 121.2(4) yes
C48' C49' C50' 121.9(4) yes
C49' C50' C51' 119.0(4) yes
C49' C50' C64' 116.0(4) yes
C51' C50' C64' 118.5(4) yes
C33' C51' C50' 118.1(4) yes
C33' C51' C52' 116.7(4) yes
C50' C51' C52' 118.6(4) yes
C51' C52' C53' 121.2(4) yes
C51' C52' C66' 121.4(4) yes
C53' C52' C66' 107.7(4) yes
C35' C53' C52' 121.2(4) yes
C35' C53' C54' 121.5(4) yes
C52' C53' C54' 107.9(4) yes
C53' C54' C55' 119.3(4) yes
C53' C54' C67' 108.7(4) yes
C55' C54' C67' 120.6(4) yes
C37' C55' C54' 120.5(4) yes
C37' C55' C56' 108.5(4) yes
C54' C55' C56' 119.3(4) yes
C39' C56' C55' 106.8(4) yes
C39' C56' C57' 119.5(4) yes
C55' C56' C57' 120.5(4) yes
C56' C57' C58' 120.3(4) yes
C56' C57' C68' 119.9(4) yes
C58' C57' C68' 108.2(4) yes
C41' C58' C57' 119.4(4) yes
C41' C58' C59' 119.4(4) yes
C57' C58' C59' 107.8(4) yes
C58' C59' C60' 120.2(4) yes
C58' C59' C69' 108.2(4) yes
C60' C59' C69' 119.2(5) yes
C43' C60' C59' 119.9(5) yes
C43' C60' C61' 107.2(4) yes
C59' C60' C61' 120.6(4) yes
C45' C61' C60' 108.2(4) yes
C45' C61' C62' 119.7(5) yes
C60' C61' C62' 120.2(5) yes
C61' C62' C63' 120.2(4) yes
C61' C62' C70' 119.7(5) yes
C63' C62' C70' 108.7(4) yes
C47' C63' C62' 121.4(4) yes
C47' C63' C64' 121.2(4) yes
C62' C63' C64' 107.7(4) yes
C50' C64' C63' 121.3(4) yes
C50' C64' C65' 121.1(4) yes
C63' C64' C65' 108.7(4) yes
C64' C65' C66' 120.4(4) yes
C64' C65' C70' 107.9(4) yes
C66' C65' C70' 119.7(4) yes
C52' C66' C65' 119.8(4) yes
C52' C66' C67' 108.3(4) yes
C65' C66' C67' 120.4(4) yes
C54' C67' C66' 107.4(4) yes
C54' C67' C68' 120.1(4) yes
C66' C67' C68' 119.9(4) yes
C57' C68' C67' 119.6(4) yes
C57' C68' C69' 108.4(4) yes
C67' C68' C69' 119.5(4) yes
C59' C69' C68' 107.4(4) yes
C59' C69' C70' 119.9(5) yes
C68' C69' C70' 120.5(4) yes
C62' C70' C65' 107.0(4) yes
C62' C70' C69' 120.5(4) yes
C65' C70' C69' 120.0(4) yes
C91 C92 C93 117.2(6) no
C92 C93 C94 115.7(6) no
C93 C94 C95 110.5(6) no
C102 C101 C106 120.2 no
C102 C101 C107 120.0 no
C106 C101 C107 119.8 no
C101 C102 C103 120.0 no
C102 C103 C104 119.8 no
C103 C104 C105 120.2 no
C104 C105 C106 120.0 no
C105 C106 C101 119.8 no

loop_
_geom_bond_atom_site_label_1
_geom_bond_atom_site_label_2
_geom_bond_distance
_geom_bond_publ_flag
Cl1 C0 1.765(4) yes
Cl2 C0 1.798(4) yes
C0 C7 1.493(6) yes
C0 C8 1.486(6) yes
C1 C2 1.395(6) yes
C1 C6 1.469(6) yes
C1 C9 1.469(6) yes
C2 C3 1.459(6) yes
C2 C12 1.445(6) yes
C3 C4 1.388(6) yes
C3 C14 1.449(6) yes
C4 C5 1.441(6) yes
C4 C17 1.440(6) yes
C5 C6 1.387(6) yes
C5 C19 1.440(6) yes
C6 C7 1.449(6) yes
C7 C21 1.418(6) yes
C8 C9 1.457(6) yes
C8 C24 1.416(6) yes
C9 C10 1.386(6) yes
C10 C11 1.441(6) yes
C10 C26 1.442(6) yes
C11 C12 1.374(6) yes
C11 C28 1.445(6) yes
C12 C13 1.455(6) yes
C13 C14 1.437(6) yes
C13 C30 1.388(6) yes
C14 C15 1.404(6) yes
C15 C16 1.440(6) yes
C15 C32 1.439(6) yes
C16 C17 1.373(6) yes
C16 C34 1.454(6) yes
C17 C18 1.446(6) yes
C18 C19 1.430(6) yes
C18 C36 1.417(6) yes
C19 C20 1.410(6) yes
C20 C21 1.465(6) yes
C20 C38 1.410(6) yes
C21 C22 1.424(6) yes
C22 C23 1.460(6) yes
C22 C40 1.455(6) yes
C23 C24 1.427(6) yes
C23 C42 1.460(6) yes
C24 C25 1.468(6) yes
C25 C26 1.410(6) yes
C25 C44 1.403(6) yes
C26 C27 1.433(6) yes
C27 C28 1.442(6) yes
C27 C46 1.419(6) yes
C28 C29 1.374(6) yes
C29 C30 1.457(7) yes
C29 C48 1.449(6) yes
C30 C31 1.440(6) yes
C31 C32 1.382(6) yes
C31 C49 1.441(6) yes
C32 C33 1.445(6) yes
C33 C34 1.428(6) yes
C33 C51 1.409(6) yes
C34 C35 1.413(6) yes
C35 C36 1.473(6) yes
C35 C53 1.414(6) yes
C36 C37 1.412(6) yes
C37 C38 1.420(6) yes
C37 C55 1.451(6) yes
C38 C39 1.438(6) yes
C39 C40 1.389(6) yes
C39 C56 1.444(6) yes
C40 C41 1.435(6) yes
C41 C42 1.453(6) yes
C41 C58 1.387(6) yes
C42 C43 1.376(6) yes
C43 C44 1.434(6) yes
C43 C60 1.445(6) yes
C44 C45 1.430(6) yes
C45 C46 1.409(6) yes
C45 C61 1.451(6) yes
C46 C47 1.464(6) yes
C47 C48 1.419(6) yes
C47 C63 1.418(6) yes
C48 C49 1.439(6) yes
C49 C50 1.421(6) yes
C50 C51 1.464(6) yes
C50 C64 1.417(6) yes
C51 C52 1.424(6) yes
C52 C53 1.427(6) yes
C52 C66 1.435(6) yes
C53 C54 1.462(6) yes
C54 C55 1.383(6) yes
C54 C67 1.441(6) yes
C55 C56 1.444(6) yes
C56 C57 1.389(6) yes
C57 C58 1.461(6) yes
C57 C68 1.446(6) yes
C58 C59 1.451(6) yes
C59 C60 1.394(6) yes
C59 C69 1.448(6) yes
C60 C61 1.441(6) yes
C61 C62 1.379(6) yes
C62 C63 1.447(6) yes
C62 C70 1.445(6) yes
C63 C64 1.446(6) yes
C64 C65 1.441(6) yes
C65 C66 1.387(6) yes
C65 C70 1.438(6) yes
C66 C67 1.448(6) yes
C67 C68 1.390(6) yes
C68 C69 1.443(6) yes
C69 C70 1.394(6) yes
Cl1' C0' 1.768(4) yes
Cl2' C0' 1.795(4) yes
C0' C7' 1.491(6) yes
C0' C8' 1.485(6) yes
C1' C2' 1.405(6) yes
C1' C6' 1.465(6) yes
C1' C9' 1.467(6) yes
C2' C3' 1.433(6) yes
C2' C12' 1.445(6) yes
C3' C4' 1.382(6) yes
C3' C14' 1.465(6) yes
C4' C5' 1.433(6) yes
C4' C17' 1.445(6) yes
C5' C6' 1.383(6) yes
C5' C19' 1.435(6) yes
C6' C7' 1.451(6) yes
C7' C21' 1.428(6) yes
C8' C9' 1.452(6) yes
C8' C24' 1.422(6) yes
C9' C10' 1.376(6) yes
C10' C11' 1.444(6) yes
C10' C26' 1.438(6) yes
C11' C12' 1.379(6) yes
C11' C28' 1.444(6) yes
C12' C13' 1.468(6) yes
C13' C14' 1.440(6) yes
C13' C30' 1.388(6) yes
C14' C15' 1.392(6) yes
C15' C16' 1.443(7) yes
C15' C32' 1.450(6) yes
C16' C17' 1.385(6) yes
C16' C34' 1.447(6) yes
C17' C18' 1.434(6) yes
C18' C19' 1.450(6) yes
C18' C36' 1.408(6) yes
C19' C20' 1.409(6) yes
C20' C21' 1.459(6) yes
C20' C38' 1.414(6) yes
C21' C22' 1.434(6) yes
C22' C23' 1.459(6) yes
C22' C40' 1.459(6) yes
C23' C24' 1.428(6) yes
C23' C42' 1.468(6) yes
C24' C25' 1.459(6) yes
C25' C26' 1.407(6) yes
C25' C44' 1.408(6) yes
C26' C27' 1.432(6) yes
C27' C28' 1.440(6) yes
C27' C46' 1.417(6) yes
C28' C29' 1.389(6) yes
C29' C30' 1.441(7) yes
C29' C48' 1.439(6) yes
C30' C31' 1.440(6) yes
C31' C32' 1.380(6) yes
C31' C49' 1.458(6) yes
C32' C33' 1.437(6) yes
C33' C34' 1.443(6) yes
C33' C51' 1.413(6) yes
C34' C35' 1.417(6) yes
C35' C36' 1.468(6) yes
C35' C53' 1.418(6) yes
C36' C37' 1.426(6) yes
C37' C38' 1.421(6) yes
C37' C55' 1.438(6) yes
C38' C39' 1.446(6) yes
C39' C40' 1.380(6) yes
C39' C56' 1.454(6) yes
C40' C41' 1.443(6) yes
C41' C42' 1.445(6) yes
C41' C58' 1.392(6) yes
C42' C43' 1.378(6) yes
C43' C44' 1.433(6) yes
C43' C60' 1.451(6) yes
C44' C45' 1.433(6) yes
C45' C46' 1.410(6) yes
C45' C61' 1.447(6) yes
C46' C47' 1.482(6) yes
C47' C48' 1.419(6) yes
C47' C63' 1.415(6) yes
C48' C49' 1.433(6) yes
C49' C50' 1.409(6) yes
C50' C51' 1.474(6) yes
C50' C64' 1.426(6) yes
C51' C52' 1.417(6) yes
C52' C53' 1.438(6) yes
C52' C66' 1.451(6) yes
C53' C54' 1.446(6) yes
C54' C55' 1.384(6) yes
C54' C67' 1.438(6) yes
C55' C56' 1.452(6) yes
C56' C57' 1.385(6) yes
C57' C58' 1.445(6) yes
C57' C68' 1.443(6) yes
C58' C59' 1.443(7) yes
C59' C60' 1.381(7) yes
C59' C69' 1.456(6) yes
C60' C61' 1.447(7) yes
C61' C62' 1.375(6) yes
C62' C63' 1.449(7) yes
C62' C70' 1.444(7) yes
C63' C64' 1.427(6) yes
C64' C65' 1.445(6) yes
C65' C66' 1.379(6) yes
C65' C70' 1.456(6) yes
C66' C67' 1.445(6) yes
C67' C68' 1.400(6) yes
C68' C69' 1.443(7) yes
C69' C70' 1.382(7) yes
C91 C92 1.529(7) no
C92 C93 1.449(7) no
C93 C94 1.524(7) no
C94 C95 1.523(7) no
C101 C102 1.40 no
C101 C106 1.40 no
C101 C107 1.49 no
C102 C103 1.39 no
C103 C104 1.40 no
C104 C105 1.40 no
C105 C106 1.39 no
